data_1530824
loop_
_publ_author_name
'Steurer, W.'
'Rogl, P.'
'Kunsh, B.'
'Boller, H.'
'Nowotny, H.'

_publ_section_title
;
 A neutron powder diffraction study of (V, Cr)3 C(2-x)
;
_journal_name_full 'Journal of the Less-Common Metals'
_journal_page_first 145
_journal_page_last 151
_journal_volume 76
_journal_year 1980
_chemical_formula_sum 'C1.44 Cr2.1 V0.9'
_chemical_name_systematic '(V0.46 Cr0.54) (V0.22 Cr0.78)2 C1.44'
_space_group_IT_number 63
_symmetry_space_group_name_Hall '-C 2c 2'
_symmetry_space_group_name_H-M 'C m c m'
_cell_angle_alpha 90
_cell_angle_beta 90
_cell_angle_gamma 90
_cell_formula_units_Z 4
_cell_length_a 2.876
_cell_length_b 9.31
_cell_length_c 6.987
_cell_volume 187.081
_citation_journal_id_ASTM JCOMAH
_cod_data_source_file Steurer_JCOMAH_1980_593.cif
_cod_data_source_block C1.44Cr2.1V0.9
_cod_original_cell_volume 187.0808
_cod_database_code 1530824

loop_
_symmetry_equiv_pos_as_xyz
x,y,z
-x,-y,z+1/2
x,-y,-z
-x,y,-z+1/2
-x,-y,-z
x,y,-z-1/2
-x,y,z
x,-y,z-1/2
x+1/2,y+1/2,z
-x+1/2,-y+1/2,z+1/2
x+1/2,-y+1/2,-z
-x+1/2,y+1/2,-z+1/2
-x+1/2,-y+1/2,-z
x+1/2,y+1/2,-z-1/2
-x+1/2,y+1/2,z
x+1/2,-y+1/2,z-1/2

loop_
_atom_site_label
_atom_site_type_symbol
_atom_site_fract_x
_atom_site_fract_y
_atom_site_fract_z
_atom_site_occupancy
_atom_site_U_iso_or_equiv
C2 C-4 0 0.5 0 0.69 0.0
V1 V+2 0 0.407 0.25 0.46 0.0
Cr1 Cr+2 0 0.407 0.25 0.54 0.0
V2 V+2 0 0.144 0.07 0.22 0.0
Cr2 Cr+2 0 0.144 0.07 0.78 0.0
C1 C-4 0 0.7571 0.25 0.75 0.0
